data_2222607
loop_
_publ_author_name
'Bendjeddou, Lamia'
'Farah, Sara'
'Cherouana, Aouatef'

_publ_section_title
;
 3-Carboxyanilinium hemioxalate
;
_journal_coeditor_code BX2219
_journal_issue 8
_journal_name_full 'Acta Crystallographica Section E'
_journal_page_first o1839
_journal_page_last o1840
_journal_paper_doi 10.1107/S1600536809026427
_journal_volume 65
_journal_year 2009
_chemical_formula_iupac '2C7 H8 N O2 +, C2 O4 2-'
_chemical_formula_moiety '2(C7 H8 N O2 +), C2 O4 2-'
_chemical_formula_structural 'C16 H16 N2 O8'
_chemical_formula_sum 'C16 H16 N2 O8'
_chemical_formula_weight 364.30
_chemical_name_common 'm-carboxyanilinium oxalate'
_chemical_name_systematic
;
3-carboxyanilinium hemioxalate
;
_space_group_IT_number 15
_symmetry_cell_setting monoclinic
_symmetry_space_group_name_Hall '-C 2yc'
_symmetry_space_group_name_H-M 'C 1 2/c 1'
_cell_angle_alpha 90
_cell_angle_beta 103.918(4)
_cell_angle_gamma 90
_cell_formula_units_Z 4
_cell_length_a 22.034(3)
_cell_length_b 10.779(2)
_cell_length_c 6.9927(10)
_cell_measurement_reflns_used 6947
_cell_measurement_temperature 298
_cell_measurement_theta_max 27.52
_cell_measurement_theta_min 0.992
_cell_volume 1612.0(4)
_computing_cell_refinement 'DENZO and SCALEPACK (Otwinowski & Minor, 1997)'
_computing_data_collection 'KappaCCD Reference Manual (Nonius, 1998)'
_computing_data_reduction 'DENZO and SCALEPACK (Otwinowski & Minor, 1997)'
_computing_molecular_graphics 'ORTEP-3 (Farrugia, 1997)'
_computing_publication_material
;
WinGX (Farrugia, 1999), PARST97 (Nardelli, 1995),
Mercury (Macrae <i>et al.</i>, 2006), POVRay
(Persistence of Vision Team, 2004) and PLATON (Spek, 2009)
;
_computing_structure_refinement 'SHELXL97 (Sheldrick, 2008)'
_computing_structure_solution 'SIR92 (Altomare <i>et al.</i>,  1993)'
_diffrn_ambient_temperature 298(2)
_diffrn_measured_fraction_theta_full 0.992
_diffrn_measured_fraction_theta_max 0.992
_diffrn_measurement_device_type 'Nonius KappaCCD'
_diffrn_measurement_method \w
_diffrn_radiation_monochromator graphite
_diffrn_radiation_source 'fine-focus sealed tube'
_diffrn_radiation_type MoK\a
_diffrn_radiation_wavelength 0.71073
_diffrn_reflns_av_R_equivalents 0.0564
_diffrn_reflns_limit_h_max 27
_diffrn_reflns_limit_h_min -28
_diffrn_reflns_limit_k_max 14
_diffrn_reflns_limit_k_min -14
_diffrn_reflns_limit_l_max 9
_diffrn_reflns_limit_l_min -8
_diffrn_reflns_number 8434
_diffrn_reflns_theta_full 27.52
_diffrn_reflns_theta_max 27.52
_diffrn_reflns_theta_min 5.13
_exptl_absorpt_coefficient_mu 0.122
_exptl_absorpt_correction_type none
_exptl_crystal_colour brown
_exptl_crystal_density_diffrn 1.501
_exptl_crystal_density_method 'not measured'
_exptl_crystal_description prism
_exptl_crystal_F_000 760
_exptl_crystal_size_max 0.3
_exptl_crystal_size_mid 0.1
_exptl_crystal_size_min 0.09
_refine_diff_density_max 0.232
_refine_diff_density_min -0.296
_refine_ls_extinction_method none
_refine_ls_goodness_of_fit_ref 1.016
_refine_ls_hydrogen_treatment constr
_refine_ls_matrix_type full
_refine_ls_number_parameters 119
_refine_ls_number_reflns 1836
_refine_ls_number_restraints 0
_refine_ls_restrained_S_all 1.016
_refine_ls_R_factor_all 0.0836
_refine_ls_R_factor_gt 0.0502
_refine_ls_shift/su_max 0.000
_refine_ls_shift/su_mean 0.000
_refine_ls_structure_factor_coef Fsqd
_refine_ls_weighting_details 'calc w=1/[\s^2^(Fo^2^)+(0.06P)^2^+0.8696P] where P=(Fo^2^+2Fc^2^)/3'
_refine_ls_weighting_scheme calc
_refine_ls_wR_factor_gt 0.1113
_refine_ls_wR_factor_ref 0.1271
_reflns_number_gt 1305
_reflns_number_total 1836
_reflns_threshold_expression >2sigma
_cod_data_source_file bx2219.cif
_cod_data_source_block I
_cod_depositor_comments
;

2019-10-14
Z value and formula fixed to values more according to usual
chemical conventions.                 miguel
;
_cod_original_formula_sum 'C8 H8 N O4'
_cod_original_formula_weight 182.15
_cod_original_formula_moiety 'C7 H8 N O2 +, 0.5(C2 O4 2-)'
_cod_original_formula_iupac ' C7 H8 N O2 +, 0.5C2 O4 2-'
_cod_original_formula_units_Z 8
_cod_original_sg_symbol_H-M 'C 2/c'
_cod_database_code 2222607
_cod_database_fobs_code 2222607

loop_
_symmetry_equiv_pos_site_id
_symmetry_equiv_pos_as_xyz
1 x,y,z
2 -x,y,1/2-z
3 -x,-y,-z
4 x,-y,1/2+z
5 1/2+x,1/2+y,z
6 1/2-x,1/2+y,1/2-z
7 1/2-x,1/2-y,-z
8 1/2+x,1/2-y,1/2+z

loop_
_atom_site_type_symbol
_atom_site_label
_atom_site_fract_x
_atom_site_fract_y
_atom_site_fract_z
_atom_site_U_iso_or_equiv
_atom_site_adp_type
_atom_site_calc_flag
_atom_site_refinement_flags
_atom_site_occupancy
_atom_site_disorder_assembly
_atom_site_disorder_group
O O1C 0.19114(6) 0.20422(15) 0.7825(2) 0.0416(4) Uani d . 1 . .
H H1C 0.1543 0.1925 0.7822 0.062 Uiso calc R 1 . .
O O2C 0.18039(7) 0.02007(15) 0.6332(3) 0.0454(4) Uani d . 1 . .
O O1 0.47841(6) 0.34729(17) 0.4737(2) 0.0444(5) Uani d . 1 . .
O O2 0.41945(6) 0.32562(19) 0.1690(2) 0.0511(5) Uani d . 1 . .
N N1 0.40615(7) 0.35616(16) 0.7510(2) 0.0311(4) Uani d . 1 . .
H H1N 0.4405 0.3469 0.8473 0.037 Uiso calc R 1 . .
H H2N 0.3819 0.4139 0.7851 0.037 Uiso calc R 1 . .
H H3N 0.4167 0.3793 0.6412 0.037 Uiso calc R 1 . .
C C2 0.27904(9) 0.1208(2) 0.6919(3) 0.0298(5) Uani d . 1 . .
C C6 0.37088(10) 0.0240(2) 0.6326(3) 0.0419(6) Uani d . 1 . .
H H6 0.3912 -0.0462 0.6022 0.050 Uiso calc R 1 . .
C C7 0.30879(10) 0.0167(2) 0.6429(3) 0.0363(5) Uani d . 1 . .
H H7 0.2873 -0.0580 0.6169 0.044 Uiso calc R 1 . .
C C3 0.31077(8) 0.2324(2) 0.7322(3) 0.0286(5) Uani d . 1 . .
H H3 0.2911 0.3018 0.7686 0.034 Uiso calc R 1 . .
C C4 0.37232(8) 0.2388(2) 0.7174(3) 0.0283(5) Uani d . 1 . .
C C8 0.47040(9) 0.3362(2) 0.2924(3) 0.0299(5) Uani d . 1 . .
C C5 0.40230(10) 0.1354(2) 0.6675(3) 0.0378(5) Uani d . 1 . .
H H5 0.4435 0.1410 0.6575 0.045 Uiso calc R 1 . .
C C1 0.21199(9) 0.1102(2) 0.7004(3) 0.0321(5) Uani d . 1 . .

loop_
_atom_site_aniso_label
_atom_site_aniso_U_11
_atom_site_aniso_U_22
_atom_site_aniso_U_33
_atom_site_aniso_U_12
_atom_site_aniso_U_13
_atom_site_aniso_U_23
O1C 0.0238(7) 0.0494(10) 0.0560(10) -0.0059(6) 0.0181(7) -0.0094(8)
O2C 0.0338(8) 0.0464(10) 0.0578(10) -0.0126(7) 0.0145(8) -0.0077(8)
O1 0.0245(7) 0.0812(13) 0.0303(8) -0.0043(7) 0.0121(6) -0.0032(8)
O2 0.0201(7) 0.0984(15) 0.0351(8) -0.0040(8) 0.0073(6) -0.0016(9)
N1 0.0200(8) 0.0438(11) 0.0302(9) -0.0009(7) 0.0075(7) 0.0004(8)
C2 0.0244(10) 0.0378(12) 0.0278(10) -0.0007(8) 0.0072(8) 0.0020(9)
C6 0.0366(12) 0.0437(14) 0.0483(13) 0.0077(10) 0.0159(11) -0.0037(11)
C7 0.0367(11) 0.0375(13) 0.0363(11) -0.0045(10) 0.0119(9) -0.0022(10)
C3 0.0231(9) 0.0363(12) 0.0276(10) 0.0022(8) 0.0082(8) 0.0002(9)
C4 0.0218(10) 0.0389(12) 0.0237(9) -0.0017(8) 0.0045(7) 0.0014(8)
C8 0.0208(10) 0.0406(12) 0.0298(10) 0.0004(8) 0.0091(8) 0.0002(9)
C5 0.0234(10) 0.0525(15) 0.0393(12) 0.0020(10) 0.0113(9) -0.0004(11)
C1 0.0269(10) 0.0400(13) 0.0299(10) -0.0040(9) 0.0076(8) 0.0058(10)

loop_
_atom_type_symbol
_atom_type_description
_atom_type_scat_dispersion_real
_atom_type_scat_dispersion_imag
_atom_type_scat_source
C C 0.0033 0.0016 'International Tables Vol C Tables 4.2.6.8 and 6.1.1.4'
H H 0 0 'International Tables Vol C Tables 4.2.6.8 and 6.1.1.4'
N N 0.0061 0.0033 'International Tables Vol C Tables 4.2.6.8 and 6.1.1.4'
O O 0.0106 0.006 'International Tables Vol C Tables 4.2.6.8 and 6.1.1.4'

loop_
_geom_angle_atom_site_label_1
_geom_angle_atom_site_label_2
_geom_angle_atom_site_label_3
_geom_angle_site_symmetry_1
_geom_angle_site_symmetry_3
_geom_angle
_geom_angle_publ_flag
C1 O1C H1C . . 109.5 ?
C4 N1 H1N . . 109.5 ?
C4 N1 H2N . . 109.5 ?
H1N N1 H2N . . 109.5 ?
C4 N1 H3N . . 109.5 ?
H1N N1 H3N . . 109.5 ?
H2N N1 H3N . . 109.5 ?
C7 C2 C3 . . 120.55(18) ?
C7 C2 C1 . . 118.60(19) ?
C3 C2 C1 . . 120.85(18) ?
C5 C6 C7 . . 120.0(2) ?
C5 C6 H6 . . 120.0 ?
C7 C6 H6 . . 120.0 ?
C2 C7 C6 . . 119.9(2) ?
C2 C7 H7 . . 120.1 ?
C6 C7 H7 . . 120.1 ?
C2 C3 C4 . . 118.88(19) ?
C2 C3 H3 . . 120.6 ?
C4 C3 H3 . . 120.6 ?
C5 C4 C3 . . 120.95(19) ?
C5 C4 N1 . . 118.88(17) ?
C3 C4 N1 . . 120.16(18) ?
O1 C8 O2 . . 126.74(19) ?
O1 C8 C8 . 2_655 117.5(2) ?
O2 C8 C8 . 2_655 115.8(2) ?
C6 C5 C4 . . 119.77(19) ?
C6 C5 H5 . . 120.1 ?
C4 C5 H5 . . 120.1 ?
O2C C1 O1C . . 124.04(19) ?
O2C C1 C2 . . 121.5(2) ?
O1C C1 C2 . . 114.49(17) ?

loop_
_geom_bond_atom_site_label_1
_geom_bond_atom_site_label_2
_geom_bond_site_symmetry_2
_geom_bond_distance
_geom_bond_publ_flag
O1C C1 . 1.302(3) ?
O1C H1C . 0.8200 ?
O2C C1 . 1.222(2) ?
O1 C8 . 1.244(3) ?
O2 C8 . 1.245(2) ?
N1 C4 . 1.459(3) ?
N1 H1N . 0.8900 ?
N1 H2N . 0.8900 ?
N1 H3N . 0.8900 ?
C2 C7 . 1.384(3) ?
C2 C3 . 1.385(3) ?
C2 C1 . 1.497(3) ?
C6 C5 . 1.378(3) ?
C6 C7 . 1.389(3) ?
C6 H6 . 0.9300 ?
C7 H7 . 0.9300 ?
C3 C4 . 1.386(3) ?
C3 H3 . 0.9300 ?
C4 C5 . 1.382(3) ?
C8 C8 2_655 1.557(4) ?
C5 H5 . 0.9300 ?

loop_
_geom_hbond_atom_site_label_D
_geom_hbond_atom_site_label_H
_geom_hbond_atom_site_label_A
_geom_hbond_site_symmetry_A
_geom_hbond_distance_DH
_geom_hbond_distance_HA
_geom_hbond_distance_DA
_geom_hbond_angle_DHA
_geom_hbond_publ_flag
O1C H1C O2 7_556 0.8200 1.7500 2.560(4) 169.00 yes
N1 H1N O1 2_656 0.8900 1.9200 2.798(2) 169.00 yes
N1 H2N O2C 6_556 0.8900 1.9700 2.856(2) 171.00 yes
N1 H3N O1 . 0.8900 2.0300 2.791(2) 143.00 yes

loop_
_geom_torsion_atom_site_label_1
_geom_torsion_atom_site_label_2
_geom_torsion_atom_site_label_3
_geom_torsion_atom_site_label_4
_geom_torsion_site_symmetry_1
_geom_torsion_site_symmetry_2
_geom_torsion_site_symmetry_3
_geom_torsion_site_symmetry_4
_geom_torsion
_geom_torsion_publ_flag
O1C C1 C2 C3 . . . . -12.3(3) no
O1C C1 C2 C7 . . . . 167.71(18) no
O2C C1 C2 C3 . . . . 167.2(2) no
O2C C1 C2 C7 . . . . -12.9(3) no
C1 C2 C3 C4 . . . . -178.32(19) no
C7 C2 C3 C4 . . . . 1.7(3) no
C1 C2 C7 C6 . . . . 179.58(19) no
C3 C2 C7 C6 . . . . -0.4(3) no
C2 C3 C4 N1 . . . . 177.46(19) no
C2 C3 C4 C5 . . . . -1.3(3) no
N1 C4 C5 C6 . . . . -179.12(19) no
C3 C4 C5 C6 . . . . -0.3(3) no
C4 C5 C6 C7 . . . . 1.6(3) no
C5 C6 C7 C2 . . . . -1.2(3) no
O1 C8 C8 O1 . . 2_655 2_655 -167.6(2) no
O1 C8 C8 O2 . . 2_655 2_655 12.1(3) no
O2 C8 C8 O1 . . 2_655 2_655 12.1(3) no
O2 C8 C8 O2 . . 2_655 2_655 -168.3(2) no
